data_7055536
loop_
_publ_author_name
'Crandall, Laura A.'
'Rhoda, Hannah M.'
'Nemykin, Victor N.'
'Ziegler, Christopher J.'

_publ_section_title
;
 Boron templated synthesis of a BODIPY analogue from a phthalocyanine
 precursor
;
_journal_issue 7
_journal_name_full 'New J. Chem.'
_journal_page_first 5675
_journal_paper_doi 10.1039/C6NJ00085A
_journal_volume 40
_journal_year 2016
_chemical_formula_sum 'C29 H20 B Cl2 N3 O2'
_chemical_formula_weight 524.19
_space_group_crystal_system triclinic
_space_group_IT_number 2
_space_group_name_Hall '-P 1'
_space_group_name_H-M_alt 'P -1'
_symmetry_space_group_name_Hall '-P 1'
_symmetry_space_group_name_H-M 'P -1'
_atom_sites_solution_hydrogens geom
_audit_creation_method SHELXL-2014/7
_audit_update_record
;
2016-04-06 deposited with the CCDC.
2016-05-04 downloaded from the CCDC.
;
_cell_angle_alpha 78.771(5)
_cell_angle_beta 86.503(6)
_cell_angle_gamma 84.592(6)
_cell_formula_units_Z 2
_cell_length_a 8.7931(11)
_cell_length_b 10.5963(13)
_cell_length_c 13.5308(18)
_cell_measurement_reflns_used 8627
_cell_measurement_temperature 100(2)
_cell_measurement_theta_max 26.34
_cell_measurement_theta_min 2.72
_cell_volume 1229.9(3)
_computing_cell_refinement 'Bruker SAINT'
_computing_data_collection 'Bruker APEX2'
_computing_data_reduction 'Bruker SAINT'
_computing_molecular_graphics 'Bruker SHELXTL'
_computing_publication_material 'Bruker SHELXTL'
_computing_structure_refinement 'SHELXL-2014/7 (Sheldrick, 2014)'
_computing_structure_solution 'SHELXS-97 (Sheldrick, 2008)'
_diffrn_ambient_temperature 100(2)
_diffrn_measured_fraction_theta_full 0.974
_diffrn_measured_fraction_theta_max 0.954
_diffrn_measurement_device_type 'Bruker APEX-II CCD'
_diffrn_measurement_method '\f and \w scans'
_diffrn_radiation_type MoK\a
_diffrn_radiation_wavelength 0.71073
_diffrn_reflns_av_R_equivalents 0.0355
_diffrn_reflns_av_unetI/netI 0.0393
_diffrn_reflns_Laue_measured_fraction_full 0.974
_diffrn_reflns_Laue_measured_fraction_max 0.954
_diffrn_reflns_limit_h_max 10
_diffrn_reflns_limit_h_min -10
_diffrn_reflns_limit_k_max 11
_diffrn_reflns_limit_k_min -13
_diffrn_reflns_limit_l_max 16
_diffrn_reflns_limit_l_min -15
_diffrn_reflns_number 16216
_diffrn_reflns_point_group_measured_fraction_full 0.974
_diffrn_reflns_point_group_measured_fraction_max 0.954
_diffrn_reflns_theta_full 25.242
_diffrn_reflns_theta_max 26.376
_diffrn_reflns_theta_min 1.966
_exptl_absorpt_coefficient_mu 0.298
_exptl_absorpt_correction_T_max 0.7454
_exptl_absorpt_correction_T_min 0.6416
_exptl_absorpt_correction_type multi-scan
_exptl_absorpt_process_details SADABS
_exptl_crystal_colour yellow
_exptl_crystal_density_diffrn 1.415
_exptl_crystal_density_meas ?
_exptl_crystal_description block
_exptl_crystal_F_000 540
_exptl_crystal_size_max 0.270
_exptl_crystal_size_mid 0.240
_exptl_crystal_size_min 0.210
_refine_diff_density_max 1.033
_refine_diff_density_min -0.910
_refine_diff_density_rms 0.068
_refine_ls_extinction_method none
_refine_ls_goodness_of_fit_ref 1.080
_refine_ls_hydrogen_treatment constr
_refine_ls_matrix_type full
_refine_ls_number_parameters 334
_refine_ls_number_reflns 4790
_refine_ls_number_restraints 0
_refine_ls_restrained_S_all 1.080
_refine_ls_R_factor_all 0.0734
_refine_ls_R_factor_gt 0.0572
_refine_ls_shift/su_max 0.000
_refine_ls_shift/su_mean 0.000
_refine_ls_structure_factor_coef Fsqd
_refine_ls_weighting_details 'w=1/[\s^2^(Fo^2^)+(0.0770P)^2^+1.1006P] where P=(Fo^2^+2Fc^2^)/3'
_refine_ls_weighting_scheme calc
_refine_ls_wR_factor_gt 0.1466
_refine_ls_wR_factor_ref 0.1611
_reflns_Friedel_coverage 0.000
_reflns_number_gt 3711
_reflns_number_total 4790
_reflns_threshold_expression 'I > 2\s(I)'
_cod_data_source_file c6nj00085a2.cif
_cod_data_source_block 3
_cod_depositor_comments
;
The following automatic conversions were performed:

'_exptl_crystal_density_meas' value 'not measured' was changed to '?'
- the value is perceived as not measured.

Automatic conversion script
Id: cif_fix_values 4268 2015-11-12 08:31:59Z antanas 

 Adding full bibliography for 7055534--7055536.cif.
;
_cod_database_code 7055536
_shelx_shelxl_version_number 2014/7
_shelx_space_group_comment
; 
The symmetry employed for this shelxl refinement is uniquely defined 
by the following loop, which should always be used as a source of 
symmetry information in preference to the above space-group names. 
They are only intended as comments. 
;
_shelx_estimated_absorpt_t_min 0.924
_shelx_estimated_absorpt_t_max 0.940

loop_
_space_group_symop_operation_xyz
'x, y, z'
'-x, -y, -z'

loop_
_atom_site_label
_atom_site_type_symbol
_atom_site_fract_x
_atom_site_fract_y
_atom_site_fract_z
_atom_site_U_iso_or_equiv
_atom_site_adp_type
_atom_site_occupancy
_atom_site_site_symmetry_order
_atom_site_calc_flag
_atom_site_refinement_flags_posn
_atom_site_refinement_flags_adp
B1 B 0.4452(3) 0.7688(3) 0.22634(19) 0.0208(6) Uani 1 1 d . .
C1 C 0.5586(3) 0.9240(2) 0.33557(17) 0.0235(5) Uani 1 1 d . .
C2 C 0.5869(3) 1.0626(2) 0.31689(17) 0.0226(5) Uani 1 1 d . .
C3 C 0.6562(3) 1.1335(3) 0.37392(19) 0.0280(6) Uani 1 1 d . .
H3 H 0.6963 1.0948 0.4374 0.034 Uiso 1 1 calc R U
C4 C 0.6647(3) 1.2634(3) 0.3347(2) 0.0302(6) Uani 1 1 d . .
H4 H 0.7135 1.3146 0.3715 0.036 Uiso 1 1 calc R U
C5 C 0.6032(3) 1.3212(2) 0.24206(19) 0.0270(6) Uani 1 1 d . .
H5 H 0.6105 1.4108 0.2173 0.032 Uiso 1 1 calc R U
C6 C 0.5320(3) 1.2495(2) 0.18605(18) 0.0248(5) Uani 1 1 d . .
H6 H 0.4891 1.2882 0.1235 0.030 Uiso 1 1 calc R U
C7 C 0.5260(3) 1.1195(2) 0.22467(17) 0.0210(5) Uani 1 1 d . .
C8 C 0.4612(3) 1.0175(2) 0.18563(17) 0.0190(5) Uani 1 1 d . .
C9 C 0.3261(3) 0.9371(2) 0.08012(17) 0.0203(5) Uani 1 1 d . .
C10 C 0.2302(3) 0.9427(2) -0.00569(17) 0.0202(5) Uani 1 1 d . .
C11 C 0.1831(3) 1.0452(2) -0.08057(17) 0.0236(5) Uani 1 1 d . .
H11 H 0.2104 1.1301 -0.0816 0.028 Uiso 1 1 calc R U
C12 C 0.0940(3) 1.0185(3) -0.15431(18) 0.0258(5) Uani 1 1 d . .
H12 H 0.0616 1.0861 -0.2078 0.031 Uiso 1 1 calc R U
C13 C 0.0514(3) 0.8941(3) -0.15080(19) 0.0282(6) Uani 1 1 d . .
H13 H -0.0103 0.8787 -0.2018 0.034 Uiso 1 1 calc R U
C14 C 0.0974(3) 0.7918(3) -0.07415(18) 0.0250(5) Uani 1 1 d . .
H14 H 0.0688 0.7070 -0.0719 0.030 Uiso 1 1 calc R U
C15 C 0.1869(3) 0.8193(2) -0.00139(17) 0.0216(5) Uani 1 1 d . .
C16 C 0.2544(3) 0.7358(2) 0.08833(17) 0.0209(5) Uani 1 1 d . .
C17 C 0.3457(3) 0.6956(2) 0.32105(17) 0.0231(5) Uani 1 1 d . .
C18 C 0.3892(3) 0.5746(2) 0.37669(18) 0.0290(6) Uani 1 1 d . .
H18 H 0.4816 0.5296 0.3577 0.035 Uiso 1 1 calc R U
C19 C 0.3016(4) 0.5170(3) 0.45954(19) 0.0394(7) Uani 1 1 d . .
H19 H 0.3352 0.4345 0.4968 0.047 Uiso 1 1 calc R U
C20 C 0.1663(4) 0.5796(3) 0.4872(2) 0.0454(9) Uani 1 1 d . .
H20 H 0.1064 0.5408 0.5438 0.054 Uiso 1 1 calc R U
C21 C 0.1178(3) 0.6996(4) 0.4324(2) 0.0457(8) Uani 1 1 d . .
H21 H 0.0238 0.7429 0.4506 0.055 Uiso 1 1 calc R U
C22 C 0.2069(3) 0.7560(3) 0.3508(2) 0.0333(6) Uani 1 1 d . .
H22 H 0.1727 0.8385 0.3139 0.040 Uiso 1 1 calc R U
C23 C 0.6007(3) 0.6917(2) 0.19044(17) 0.0207(5) Uani 1 1 d . .
C24 C 0.6204(3) 0.6586(2) 0.09451(18) 0.0235(5) Uani 1 1 d . .
H24 H 0.5378 0.6782 0.0504 0.028 Uiso 1 1 calc R U
C25 C 0.7560(3) 0.5982(2) 0.06163(19) 0.0274(6) Uani 1 1 d . .
H25 H 0.7641 0.5760 -0.0033 0.033 Uiso 1 1 calc R U
C26 C 0.8790(3) 0.5705(2) 0.12332(19) 0.0272(6) Uani 1 1 d . .
H26 H 0.9724 0.5305 0.1008 0.033 Uiso 1 1 calc R U
C27 C 0.8646(3) 0.6018(2) 0.21844(19) 0.0283(6) Uani 1 1 d . .
H27 H 0.9490 0.5839 0.2611 0.034 Uiso 1 1 calc R U
C28 C 0.7274(3) 0.6591(2) 0.25177(18) 0.0250(5) Uani 1 1 d . .
H28 H 0.7189 0.6769 0.3181 0.030 Uiso 1 1 calc R U
C29 C 0.2252(3) 0.2344(3) 0.3820(2) 0.0321(6) Uani 1 1 d . .
H29A H 0.3380 0.2311 0.3728 0.038 Uiso 1 1 calc R U
H29B H 0.1955 0.2687 0.4441 0.038 Uiso 1 1 calc R U
Cl1 Cl 0.14255(11) 0.33790(7) 0.27832(7) 0.0536(3) Uani 1 1 d . .
Cl2 Cl 0.16684(12) 0.07834(7) 0.39579(6) 0.0563(3) Uani 1 1 d . .
N1 N 0.4844(2) 0.90377(18) 0.24925(14) 0.0204(4) Uani 1 1 d . .
N2 N 0.3884(2) 1.03884(19) 0.10012(14) 0.0204(4) Uani 1 1 d . .
N3 N 0.3388(2) 0.81683(19) 0.13384(14) 0.0202(4) Uani 1 1 d . .
O2 O 0.2441(2) 0.61820(19) 0.11881(15) 0.0376(5) Uani 1 1 d . .
O1 O 0.5918(2) 0.84084(18) 0.40873(14) 0.0376(5) Uani 1 1 d . .

loop_
_atom_site_aniso_label
_atom_site_aniso_U_11
_atom_site_aniso_U_22
_atom_site_aniso_U_33
_atom_site_aniso_U_23
_atom_site_aniso_U_13
_atom_site_aniso_U_12
B1 0.0251(14) 0.0185(13) 0.0186(12) -0.0013(10) -0.0037(11) -0.0041(11)
C1 0.0280(13) 0.0237(13) 0.0192(11) -0.0046(10) -0.0030(10) -0.0017(10)
C2 0.0222(12) 0.0252(13) 0.0203(11) -0.0046(10) -0.0006(9) -0.0006(10)
C3 0.0319(14) 0.0281(14) 0.0250(12) -0.0055(10) -0.0090(11) -0.0016(11)
C4 0.0332(15) 0.0288(14) 0.0314(14) -0.0098(11) -0.0070(11) -0.0057(11)
C5 0.0343(15) 0.0187(12) 0.0288(13) -0.0052(10) 0.0010(11) -0.0060(11)
C6 0.0293(14) 0.0244(13) 0.0193(11) -0.0013(10) 0.0013(10) -0.0024(10)
C7 0.0228(12) 0.0220(12) 0.0185(11) -0.0042(9) 0.0000(9) -0.0027(10)
C8 0.0173(12) 0.0200(12) 0.0187(11) -0.0024(9) 0.0029(9) -0.0020(9)
C9 0.0204(12) 0.0211(12) 0.0187(11) -0.0028(9) 0.0023(9) -0.0019(9)
C10 0.0189(12) 0.0240(12) 0.0179(11) -0.0040(9) 0.0008(9) -0.0038(9)
C11 0.0258(13) 0.0231(12) 0.0201(11) 0.0000(10) 0.0000(10) -0.0029(10)
C12 0.0254(13) 0.0291(14) 0.0216(12) -0.0004(10) -0.0047(10) -0.0016(11)
C13 0.0251(13) 0.0356(15) 0.0241(12) -0.0046(11) -0.0030(10) -0.0042(11)
C14 0.0243(13) 0.0287(13) 0.0240(12) -0.0082(10) -0.0002(10) -0.0066(10)
C15 0.0204(12) 0.0258(13) 0.0195(11) -0.0056(9) -0.0001(9) -0.0038(10)
C16 0.0229(12) 0.0212(12) 0.0189(11) -0.0040(9) 0.0017(9) -0.0043(10)
C17 0.0272(13) 0.0256(13) 0.0176(11) -0.0037(9) -0.0020(9) -0.0077(10)
C18 0.0427(16) 0.0245(13) 0.0199(12) -0.0014(10) -0.0015(11) -0.0095(11)
C19 0.063(2) 0.0375(16) 0.0193(13) 0.0008(11) -0.0032(13) -0.0273(15)
C20 0.051(2) 0.072(2) 0.0186(13) -0.0027(14) -0.0007(13) -0.0421(17)
C21 0.0294(16) 0.081(2) 0.0290(15) -0.0128(15) 0.0055(12) -0.0170(16)
C22 0.0303(15) 0.0430(16) 0.0267(13) -0.0049(12) -0.0019(11) -0.0064(12)
C23 0.0262(13) 0.0159(11) 0.0186(11) 0.0016(9) -0.0006(9) -0.0059(9)
C24 0.0263(13) 0.0233(12) 0.0208(11) -0.0021(9) -0.0031(10) -0.0048(10)
C25 0.0340(15) 0.0259(13) 0.0226(12) -0.0045(10) 0.0011(11) -0.0053(11)
C26 0.0263(13) 0.0218(13) 0.0318(13) -0.0018(10) 0.0008(11) -0.0016(10)
C27 0.0277(14) 0.0261(13) 0.0301(13) -0.0019(11) -0.0065(11) -0.0015(11)
C28 0.0301(14) 0.0226(13) 0.0218(12) -0.0020(10) -0.0036(10) -0.0017(10)
C29 0.0333(15) 0.0319(15) 0.0301(14) -0.0048(11) -0.0016(11) -0.0007(12)
Cl1 0.0674(6) 0.0293(4) 0.0623(5) 0.0030(3) -0.0334(4) -0.0001(4)
Cl2 0.0837(7) 0.0345(4) 0.0497(5) 0.0099(3) -0.0323(4) -0.0181(4)
N1 0.0245(11) 0.0186(10) 0.0175(9) -0.0013(8) -0.0036(8) -0.0020(8)
N2 0.0241(11) 0.0202(10) 0.0169(9) -0.0029(8) -0.0009(8) -0.0033(8)
N3 0.0222(10) 0.0202(10) 0.0189(9) -0.0035(8) -0.0027(8) -0.0037(8)
O2 0.0414(12) 0.0345(11) 0.0369(11) -0.0050(9) -0.0024(9) -0.0072(9)
O1 0.0520(13) 0.0293(10) 0.0312(10) -0.0011(8) -0.0167(9) -0.0019(9)

loop_
_atom_type_symbol
_atom_type_description
_atom_type_scat_dispersion_real
_atom_type_scat_dispersion_imag
_atom_type_scat_source
C C 0.0033 0.0016 'International Tables Vol C Tables 4.2.6.8 and 6.1.1.4'
H H 0.0000 0.0000 'International Tables Vol C Tables 4.2.6.8 and 6.1.1.4'
N N 0.0061 0.0033 'International Tables Vol C Tables 4.2.6.8 and 6.1.1.4'
O O 0.0106 0.0060 'International Tables Vol C Tables 4.2.6.8 and 6.1.1.4'
B B 0.0013 0.0007 'International Tables Vol C Tables 4.2.6.8 and 6.1.1.4'
Cl Cl 0.1484 0.1585 'International Tables Vol C Tables 4.2.6.8 and 6.1.1.4'

loop_
_geom_angle_atom_site_label_1
_geom_angle_atom_site_label_2
_geom_angle_atom_site_label_3
_geom_angle
N3 B1 N1 100.38(17)
N3 B1 C17 109.3(2)
N1 B1 C17 108.95(19)
N3 B1 C23 109.92(19)
N1 B1 C23 109.36(19)
C17 B1 C23 117.6(2)
O1 C1 N1 125.3(2)
O1 C1 C2 128.0(2)
N1 C1 C2 106.65(19)
C3 C2 C7 121.5(2)
C3 C2 C1 131.2(2)
C7 C2 C1 107.2(2)
C2 C3 C4 117.1(2)
C2 C3 H3 121.5
C4 C3 H3 121.5
C3 C4 C5 121.6(2)
C3 C4 H4 119.2
C5 C4 H4 119.2
C6 C5 C4 120.9(2)
C6 C5 H5 119.6
C4 C5 H5 119.6
C7 C6 C5 117.3(2)
C7 C6 H6 121.3
C5 C6 H6 121.3
C6 C7 C2 121.6(2)
C6 C7 C8 131.4(2)
C2 C7 C8 107.0(2)
N2 C8 N1 126.5(2)
N2 C8 C7 123.3(2)
N1 C8 C7 110.3(2)
N2 C9 N3 126.4(2)
N2 C9 C10 123.9(2)
N3 C9 C10 109.7(2)
C11 C10 C15 122.0(2)
C11 C10 C9 130.8(2)
C15 C10 C9 107.2(2)
C10 C11 C12 117.1(2)
C10 C11 H11 121.4
C12 C11 H11 121.4
C11 C12 C13 121.0(2)
C11 C12 H12 119.5
C13 C12 H12 119.5
C14 C13 C12 121.5(2)
C14 C13 H13 119.3
C12 C13 H13 119.3
C15 C14 C13 117.0(2)
C15 C14 H14 121.5
C13 C14 H14 121.5
C10 C15 C14 121.3(2)
C10 C15 C16 107.5(2)
C14 C15 C16 131.2(2)
O2 C16 N3 125.9(2)
O2 C16 C15 128.0(2)
N3 C16 C15 106.14(19)
C18 C17 C22 116.6(2)
C18 C17 B1 124.1(2)
C22 C17 B1 119.3(2)
C17 C18 C19 122.0(3)
C17 C18 H18 119.0
C19 C18 H18 119.0
C20 C19 C18 119.8(3)
C20 C19 H19 120.1
C18 C19 H19 120.1
C19 C20 C21 119.8(3)
C19 C20 H20 120.1
C21 C20 H20 120.1
C22 C21 C20 119.7(3)
C22 C21 H21 120.2
C20 C21 H21 120.2
C21 C22 C17 122.1(3)
C21 C22 H22 118.9
C17 C22 H22 118.9
C24 C23 C28 115.6(2)
C24 C23 B1 122.3(2)
C28 C23 B1 122.0(2)
C25 C24 C23 122.6(2)
C25 C24 H24 118.7
C23 C24 H24 118.7
C26 C25 C24 120.0(2)
C26 C25 H25 120.0
C24 C25 H25 120.0
C25 C26 C27 119.3(2)
C25 C26 H26 120.4
C27 C26 H26 120.4
C26 C27 C28 120.3(2)
C26 C27 H27 119.8
C28 C27 H27 119.8
C27 C28 C23 122.1(2)
C27 C28 H28 118.9
C23 C28 H28 118.9
Cl2 C29 Cl1 111.32(16)
Cl2 C29 H29A 109.4
Cl1 C29 H29A 109.4
Cl2 C29 H29B 109.4
Cl1 C29 H29B 109.4
H29A C29 H29B 108.0
C8 N1 C1 108.81(19)
C8 N1 B1 124.37(19)
C1 N1 B1 126.70(19)
C8 N2 C9 115.2(2)
C9 N3 C16 109.51(19)
C9 N3 B1 124.9(2)
C16 N3 B1 125.25(19)

loop_
_geom_bond_atom_site_label_1
_geom_bond_atom_site_label_2
_geom_bond_distance
B1 N3 1.583(3)
B1 N1 1.594(3)
B1 C17 1.617(3)
B1 C23 1.624(4)
C1 O1 1.220(3)
C1 N1 1.433(3)
C1 C2 1.483(3)
C2 C3 1.378(4)
C2 C7 1.391(3)
C3 C4 1.383(4)
C3 H3 0.9500
C4 C5 1.400(4)
C4 H4 0.9500
C5 C6 1.384(4)
C5 H5 0.9500
C6 C7 1.379(3)
C6 H6 0.9500
C7 C8 1.465(3)
C8 N2 1.327(3)
C8 N1 1.344(3)
C9 N2 1.333(3)
C9 N3 1.337(3)
C9 C10 1.465(3)
C10 C11 1.384(3)
C10 C15 1.385(3)
C11 C12 1.392(4)
C11 H11 0.9500
C12 C13 1.396(4)
C12 H12 0.9500
C13 C14 1.395(4)
C13 H13 0.9500
C14 C15 1.387(3)
C14 H14 0.9500
C15 C16 1.477(3)
C16 O2 1.244(3)
C16 N3 1.432(3)
C17 C18 1.387(3)
C17 C22 1.398(4)
C18 C19 1.393(4)
C18 H18 0.9500
C19 C20 1.375(5)
C19 H19 0.9500
C20 C21 1.385(5)
C20 H20 0.9500
C21 C22 1.384(4)
C21 H21 0.9500
C22 H22 0.9500
C23 C24 1.406(3)
C23 C28 1.406(3)
C24 C25 1.390(4)
C24 H24 0.9500
C25 C26 1.381(4)
C25 H25 0.9500
C26 C27 1.386(4)
C26 H26 0.9500
C27 C28 1.389(4)
C27 H27 0.9500
C28 H28 0.9500
C29 Cl2 1.749(3)
C29 Cl1 1.754(3)
C29 H29A 0.9900
C29 H29B 0.9900
